data_1501998
loop_
_publ_author_name
'Xia, Bing'
'Gerard, Baudouin'
'Solano, Danielle M.'
'Wan, Jiandi'
'Jones, 2nd, Guilford'
'Porco, Jr, John A'

_publ_section_title
;
 ESIPT-mediated photocycloadditions of 3-hydroxyquinolinones: development
 of a fluorescence quenching assay for reaction screening.
;
_journal_issue 6
_journal_name_full 'Organic letters'
_journal_page_first 1346
_journal_page_last 1349
_journal_paper_doi 10.1021/ol200032f
_journal_volume 13
_journal_year 2011
_chemical_formula_moiety 'C29 H27 Br2 N O5'
_chemical_formula_sum 'C29 H27 Br2 N O5'
_chemical_formula_weight 629.34
_chemical_name_systematic
; 
 ? 
;
_space_group_IT_number 7
_symmetry_cell_setting monoclinic
_symmetry_space_group_name_Hall 'P -2yac'
_symmetry_space_group_name_H-M 'P 1 n 1'
_atom_sites_solution_hydrogens mixed
_atom_sites_solution_primary direct
_atom_sites_solution_secondary difmap
_audit_creation_method SHELXL-97
_cell_angle_alpha 90.00
_cell_angle_beta 98.976(3)
_cell_angle_gamma 90.00
_cell_formula_units_Z 4
_cell_length_a 8.5231(4)
_cell_length_b 29.4273(12)
_cell_length_c 11.1098(5)
_cell_measurement_reflns_used 3088
_cell_measurement_temperature 173(2)
_cell_measurement_theta_max 22.73
_cell_measurement_theta_min 2.32
_cell_volume 2752.3(2)
_computing_cell_refinement 'Bruker SAINT+'
_computing_data_collection 'Bruker APEX2'
_computing_data_reduction 'Bruker SAINT+'
_computing_molecular_graphics 'Bruker SHELXTL'
_computing_publication_material 'Bruker SHELXTL'
_computing_structure_refinement 'SHELXL-97 (Sheldrick, 1997)'
_computing_structure_solution 'SHELXS-97 (Sheldrick, 1990)'
_diffrn_ambient_temperature 173(2)
_diffrn_measured_fraction_theta_full 0.999
_diffrn_measured_fraction_theta_max 0.999
_diffrn_measurement_device_type 'Bruker X8 APEX II diffractometer'
_diffrn_measurement_method 'phi and omega scans'
_diffrn_radiation_monochromator graphite
_diffrn_radiation_source 'fine-focus sealed tube'
_diffrn_radiation_type MoK\a
_diffrn_radiation_wavelength 0.71073
_diffrn_reflns_av_R_equivalents 0.0448
_diffrn_reflns_av_sigmaI/netI 0.0985
_diffrn_reflns_limit_h_max 9
_diffrn_reflns_limit_h_min -9
_diffrn_reflns_limit_k_max 34
_diffrn_reflns_limit_k_min -30
_diffrn_reflns_limit_l_max 12
_diffrn_reflns_limit_l_min -12
_diffrn_reflns_number 21890
_diffrn_reflns_theta_full 24.40
_diffrn_reflns_theta_max 24.40
_diffrn_reflns_theta_min 1.38
_exptl_absorpt_coefficient_mu 2.984
_exptl_absorpt_correction_T_max 0.4680
_exptl_absorpt_correction_T_min 0.3169
_exptl_absorpt_correction_type multi-scan
_exptl_absorpt_process_details SADABS
_exptl_crystal_colour colourless
_exptl_crystal_density_diffrn 1.519
_exptl_crystal_density_method 'not measured'
_exptl_crystal_description block
_exptl_crystal_F_000 1272
_exptl_crystal_size_max 0.50
_exptl_crystal_size_mid 0.40
_exptl_crystal_size_min 0.30
_refine_diff_density_max 0.402
_refine_diff_density_min -0.569
_refine_diff_density_rms 0.067
_refine_ls_abs_structure_details 'Flack H D (1983), Acta Cryst. A39, 876-881'
_refine_ls_abs_structure_Flack 0.020(8)
_refine_ls_extinction_method none
_refine_ls_goodness_of_fit_ref 1.052
_refine_ls_hydrogen_treatment mixed
_refine_ls_matrix_type full
_refine_ls_number_parameters 675
_refine_ls_number_reflns 8741
_refine_ls_number_restraints 2
_refine_ls_restrained_S_all 1.052
_refine_ls_R_factor_all 0.0869
_refine_ls_R_factor_gt 0.0471
_refine_ls_shift/su_max 0.001
_refine_ls_shift/su_mean 0.000
_refine_ls_structure_factor_coef Fsqd
_refine_ls_weighting_details 'calc w=1/[\s^2^(Fo^2^)+(0.0125P)^2^+0.0000P] where P=(Fo^2^+2Fc^2^)/3'
_refine_ls_weighting_scheme calc
_refine_ls_wR_factor_gt 0.0985
_refine_ls_wR_factor_ref 0.1118
_reflns_number_gt 6045
_reflns_number_total 8741
_reflns_threshold_expression >2sigma(I)
_cod_data_source_file ol200032f_si_002.cif
_cod_data_source_block porco70
_cod_depositor_comments
;
The following automatic conversions were performed:

'_symmetry_cell_setting' value 'Monoclinic' changed to 'monoclinic'
according to /home/saulius/struct/CIF-dictionaries/cif_core.dic
dictionary named 'cif_core.dic' version 2.4.1 from 2010-06-29.

Automatic conversion script
Id: cif_fix_values 1715 2011-07-08 13:25:40Z adriana 
;
_cod_original_sg_symbol_H-M Pn
_cod_database_code 1501998

loop_
_symmetry_equiv_pos_as_xyz
'x, y, z'
'x+1/2, -y, z+1/2'

loop_
_atom_site_label
_atom_site_type_symbol
_atom_site_fract_x
_atom_site_fract_y
_atom_site_fract_z
_atom_site_U_iso_or_equiv
_atom_site_adp_type
_atom_site_occupancy
_atom_site_symmetry_multiplicity
_atom_site_calc_flag
_atom_site_refinement_flags
Br1 Br 0.39494(10) 0.69338(2) 0.62044(7) 0.0710(3) Uani 1 1 d .
Br2 Br 0.48856(12) 1.27880(3) 1.31663(8) 0.0970(4) Uani 1 1 d .
O1 O 0.3368(4) 1.01375(12) 1.0640(3) 0.0272(9) Uani 1 1 d .
O2 O 0.6600(4) 0.90163(11) 0.8166(3) 0.0283(9) Uani 1 1 d .
O3 O 0.7486(4) 0.90129(12) 0.6376(3) 0.0359(10) Uani 1 1 d .
O4 O 0.6434(4) 1.06811(11) 1.1250(3) 0.0238(8) Uani 1 1 d .
O5 O 0.6122(4) 1.04981(12) 1.3157(3) 0.0278(9) Uani 1 1 d .
N1 N 0.7407(5) 1.04169(14) 0.9066(4) 0.0215(10) Uani 1 1 d .
C1 C 0.4698(6) 1.01413(17) 1.0012(4) 0.0195(12) Uani 1 1 d .
C2 C 0.4586(6) 1.04923(17) 0.9029(4) 0.0221(13) Uani 1 1 d .
C3 C 0.3172(6) 1.07019(17) 0.8567(5) 0.0263(13) Uani 1 1 d .
H3A H 0.2238 1.0626 0.8891 0.032 Uiso 1 1 calc R
C4 C 0.3083(7) 1.10189(19) 0.7646(5) 0.0357(15) Uani 1 1 d .
H4A H 0.2096 1.1160 0.7347 0.043 Uiso 1 1 calc R
C5 C 0.4424(7) 1.11326(18) 0.7155(5) 0.0349(15) Uani 1 1 d .
H5A H 0.4366 1.1347 0.6509 0.042 Uiso 1 1 calc R
C6 C 0.5865(7) 1.09268(17) 0.7626(5) 0.0283(13) Uani 1 1 d .
H6A H 0.6794 1.1006 0.7298 0.034 Uiso 1 1 calc R
C7 C 0.5978(6) 1.06103(17) 0.8560(4) 0.0214(12) Uani 1 1 d .
C8 C 0.7475(6) 1.00814(18) 1.0032(4) 0.0215(12) Uani 1 1 d .
C9 C 0.6260(6) 1.02176(16) 1.0851(4) 0.0206(12) Uani 1 1 d .
H9A H 0.6341 1.0010 1.1570 0.025 Uiso 1 1 calc R
C10 C 0.8760(6) 1.04908(19) 0.8435(5) 0.0331(15) Uani 1 1 d .
H10A H 0.8448 1.0428 0.7564 0.050 Uiso 1 1 calc R
H10B H 0.9629 1.0287 0.8771 0.050 Uiso 1 1 calc R
H10C H 0.9113 1.0807 0.8544 0.050 Uiso 1 1 calc R
C11 C 0.4259(6) 0.92790(17) 1.0195(5) 0.0263(13) Uani 1 1 d .
H11A H 0.3105 0.9315 1.0129 0.040 Uiso 1 1 calc R
H11B H 0.4742 0.9290 1.1055 0.040 Uiso 1 1 calc R
H11C H 0.4498 0.8986 0.9844 0.040 Uiso 1 1 calc R
C12 C 0.4929(6) 0.96618(17) 0.9506(5) 0.0198(12) Uani 1 1 d .
H12A H 0.4426 0.9650 0.8631 0.024 Uiso 1 1 calc R
C13 C 0.6774(6) 0.96180(16) 0.9585(4) 0.0183(12) Uani 1 1 d .
H13A H 0.7157 0.9386 1.0220 0.022 Uiso 1 1 calc R
C14 C 0.7274(6) 0.94700(17) 0.8406(5) 0.0240(13) Uani 1 1 d .
H14A H 0.6857 0.9681 0.7739 0.029 Uiso 1 1 calc R
H14B H 0.8446 0.9460 0.8483 0.029 Uiso 1 1 calc R
C15 C 0.6801(6) 0.88280(19) 0.7121(5) 0.0294(14) Uani 1 1 d .
C16 C 0.6125(6) 0.83698(18) 0.6953(5) 0.0286(13) Uani 1 1 d .
C17 C 0.6387(8) 0.8119(2) 0.5936(6) 0.0489(17) Uani 1 1 d .
H17A H 0.7021 0.8247 0.5390 0.059 Uiso 1 1 calc R
C18 C 0.5754(8) 0.7694(2) 0.5705(6) 0.0551(19) Uani 1 1 d .
H18A H 0.5925 0.7528 0.5004 0.066 Uiso 1 1 calc R
C19 C 0.4862(8) 0.7516(2) 0.6524(6) 0.0458(17) Uani 1 1 d .
C20 C 0.4615(8) 0.7744(2) 0.7547(6) 0.0465(17) Uani 1 1 d .
H20A H 0.4017 0.7608 0.8105 0.056 Uiso 1 1 calc R
C21 C 0.5242(7) 0.81726(19) 0.7763(5) 0.0372(15) Uani 1 1 d .
H21A H 0.5069 0.8334 0.8470 0.045 Uiso 1 1 calc R
C22 C 0.9138(6) 1.00425(18) 1.0778(4) 0.0281(13) Uani 1 1 d .
H22A H 0.9898 0.9959 1.0239 0.042 Uiso 1 1 calc R
H22B H 0.9135 0.9809 1.1406 0.042 Uiso 1 1 calc R
H22C H 0.9444 1.0335 1.1165 0.042 Uiso 1 1 calc R
C23 C 0.6200(6) 1.07815(18) 1.2384(5) 0.0217(12) Uani 1 1 d .
C24 C 0.5984(6) 1.12668(19) 1.2557(5) 0.0299(14) Uani 1 1 d .
C25 C 0.5756(7) 1.1421(2) 1.3701(5) 0.0393(15) Uani 1 1 d .
H25A H 0.5816 1.1214 1.4362 0.047 Uiso 1 1 calc R
C26 C 0.5443(8) 1.1871(2) 1.3874(6) 0.0510(18) Uani 1 1 d .
H26A H 0.5281 1.1978 1.4652 0.061 Uiso 1 1 calc R
C27 C 0.5367(8) 1.2163(2) 1.2924(7) 0.0529(19) Uani 1 1 d .
C28 C 0.5608(8) 1.2028(2) 1.1795(6) 0.0509(18) Uani 1 1 d .
H28A H 0.5564 1.2240 1.1148 0.061 Uiso 1 1 calc R
C29 C 0.5914(7) 1.1582(2) 1.1614(5) 0.0389(15) Uani 1 1 d .
H29A H 0.6083 1.1483 1.0830 0.047 Uiso 1 1 calc R
Br3 Br 0.40769(11) 0.81616(2) 0.14415(8) 0.0801(3) Uani 1 1 d .
Br4 Br 0.45057(12) 0.22127(2) 0.82291(7) 0.0911(4) Uani 1 1 d .
O6 O 0.2552(4) 0.48826(12) 0.5678(3) 0.0279(9) Uani 1 1 d .
O7 O 0.5649(4) 0.43404(11) 0.6278(3) 0.0256(9) Uani 1 1 d .
O8 O 0.5256(4) 0.45245(12) 0.8172(3) 0.0261(9) Uani 1 1 d .
O9 O 0.5803(4) 0.59863(11) 0.3126(3) 0.0294(9) Uani 1 1 d .
O10 O 0.6738(5) 0.59812(13) 0.1356(3) 0.0396(11) Uani 1 1 d .
N2 N 0.6555(5) 0.45894(14) 0.4073(4) 0.0224(11) Uani 1 1 d .
C30 C 0.3891(6) 0.48790(17) 0.5046(4) 0.0215(13) Uani 1 1 d .
C31 C 0.3727(6) 0.45210(17) 0.4075(4) 0.0214(12) Uani 1 1 d .
C32 C 0.2298(6) 0.43127(18) 0.3615(5) 0.0292(14) Uani 1 1 d .
H32A H 0.1361 0.4397 0.3922 0.035 Uiso 1 1 calc R
C33 C 0.2215(7) 0.39899(19) 0.2733(5) 0.0353(15) Uani 1 1 d .
H33A H 0.1225 0.3849 0.2441 0.042 Uiso 1 1 calc R
C34 C 0.3543(7) 0.38641(19) 0.2258(5) 0.0371(15) Uani 1 1 d .
H34A H 0.3467 0.3643 0.1630 0.045 Uiso 1 1 calc R
C35 C 0.5004(7) 0.40627(18) 0.2702(5) 0.0319(14) Uani 1 1 d .
H35A H 0.5927 0.3971 0.2386 0.038 Uiso 1 1 calc R
C36 C 0.5120(6) 0.43929(17) 0.3601(5) 0.0246(13) Uani 1 1 d .
C37 C 0.6651(6) 0.49272(17) 0.5035(4) 0.0215(12) Uani 1 1 d .
C38 C 0.5448(6) 0.48052(16) 0.5883(5) 0.0220(12) Uani 1 1 d .
H38A H 0.5550 0.5016 0.6597 0.026 Uiso 1 1 calc R
C39 C 0.7918(6) 0.4502(2) 0.3456(5) 0.0354(15) Uani 1 1 d .
H39A H 0.8260 0.4186 0.3594 0.053 Uiso 1 1 calc R
H39B H 0.8791 0.4706 0.3781 0.053 Uiso 1 1 calc R
H39C H 0.7616 0.4555 0.2580 0.053 Uiso 1 1 calc R
C40 C 0.3459(6) 0.57366(18) 0.5214(5) 0.0319(14) Uani 1 1 d .
H40A H 0.2307 0.5700 0.5161 0.048 Uiso 1 1 calc R
H40B H 0.3689 0.6029 0.4854 0.048 Uiso 1 1 calc R
H40C H 0.3956 0.5729 0.6071 0.048 Uiso 1 1 calc R
C41 C 0.4113(6) 0.53542(17) 0.4528(5) 0.0215(12) Uani 1 1 d .
H41A H 0.3582 0.5362 0.3659 0.026 Uiso 1 1 calc R
C42 C 0.5931(6) 0.53901(18) 0.4557(5) 0.0229(13) Uani 1 1 d .
H42A H 0.6338 0.5627 0.5172 0.027 Uiso 1 1 calc R
C43 C 0.6414(6) 0.55253(18) 0.3372(5) 0.0267(14) Uani 1 1 d .
H43A H 0.7585 0.5520 0.3431 0.032 Uiso 1 1 calc R
H43B H 0.5952 0.5315 0.2715 0.032 Uiso 1 1 calc R
C44 C 0.6082(6) 0.61741(18) 0.2090(5) 0.0265(13) Uani 1 1 d .
C45 C 0.5539(7) 0.66481(18) 0.1960(5) 0.0317(14) Uani 1 1 d .
C46 C 0.5970(8) 0.6898(2) 0.1011(6) 0.0468(17) Uani 1 1 d .
H46A H 0.6574 0.6758 0.0465 0.056 Uiso 1 1 calc R
C47 C 0.5548(9) 0.7342(2) 0.0845(7) 0.061(2) Uani 1 1 d .
H47A H 0.5862 0.7514 0.0198 0.073 Uiso 1 1 calc R
C48 C 0.4645(8) 0.7539(2) 0.1646(7) 0.054(2) Uani 1 1 d .
C49 C 0.4190(7) 0.7303(2) 0.2595(6) 0.0481(17) Uani 1 1 d .
H49A H 0.3586 0.7444 0.3140 0.058 Uiso 1 1 calc R
C50 C 0.4635(7) 0.68521(19) 0.2737(5) 0.0385(16) Uani 1 1 d .
H50A H 0.4315 0.6680 0.3380 0.046 Uiso 1 1 calc R
C51 C 0.8322(6) 0.49716(19) 0.5766(5) 0.0311(14) Uani 1 1 d .
H51A H 0.9073 0.5051 0.5215 0.047 Uiso 1 1 calc R
H51B H 0.8637 0.4682 0.6168 0.047 Uiso 1 1 calc R
H51C H 0.8327 0.5210 0.6382 0.047 Uiso 1 1 calc R
C52 C 0.5390(6) 0.42435(18) 0.7416(5) 0.0241(13) Uani 1 1 d .
C53 C 0.5266(6) 0.37473(18) 0.7593(5) 0.0282(13) Uani 1 1 d .
C54 C 0.4969(7) 0.35927(19) 0.8725(5) 0.0341(14) Uani 1 1 d .
H54A H 0.4910 0.3804 0.9363 0.041 Uiso 1 1 calc R
C55 C 0.4762(8) 0.3137(2) 0.8919(6) 0.0485(18) Uani 1 1 d .
H55A H 0.4559 0.3031 0.9688 0.058 Uiso 1 1 calc R
C56 C 0.4851(9) 0.2842(2) 0.7996(6) 0.0529(19) Uani 1 1 d .
C57 C 0.5139(9) 0.2983(2) 0.6883(6) 0.0542(19) Uani 1 1 d .
H57A H 0.5192 0.2769 0.6251 0.065 Uiso 1 1 calc R
C58 C 0.5352(7) 0.3442(2) 0.6680(5) 0.0407(16) Uani 1 1 d .
H58A H 0.5558 0.3544 0.5908 0.049 Uiso 1 1 calc R
H6O H 0.239(7) 0.461(2) 0.600(5) 0.050 Uiso 1 1 d .
H1O H 0.321(8) 1.040(2) 1.089(6) 0.076 Uiso 1 1 d .

loop_
_atom_site_aniso_label
_atom_site_aniso_U_11
_atom_site_aniso_U_22
_atom_site_aniso_U_33
_atom_site_aniso_U_23
_atom_site_aniso_U_13
_atom_site_aniso_U_12
Br1 0.0991(6) 0.0303(4) 0.0775(6) -0.0124(4) -0.0053(5) -0.0223(5)
Br2 0.1807(11) 0.0342(5) 0.0730(6) -0.0108(4) 0.0096(7) 0.0388(6)
O1 0.023(2) 0.029(2) 0.033(2) -0.0014(18) 0.0167(18) -0.0036(18)
O2 0.038(2) 0.021(2) 0.027(2) -0.0090(17) 0.0107(18) -0.0077(17)
O3 0.048(3) 0.034(2) 0.030(2) -0.0070(19) 0.019(2) -0.009(2)
O4 0.033(2) 0.024(2) 0.0157(19) -0.0051(16) 0.0078(16) -0.0043(17)
O5 0.030(2) 0.029(2) 0.024(2) -0.0039(18) 0.0032(17) 0.0025(18)
N1 0.023(3) 0.022(3) 0.021(2) 0.001(2) 0.007(2) -0.010(2)
C1 0.020(3) 0.021(3) 0.018(3) -0.002(2) 0.004(2) -0.001(2)
C2 0.030(3) 0.015(3) 0.021(3) -0.001(2) 0.000(3) -0.002(2)
C3 0.024(3) 0.021(3) 0.033(3) -0.008(3) 0.000(3) 0.002(3)
C4 0.040(4) 0.025(3) 0.037(4) 0.000(3) -0.009(3) 0.015(3)
C5 0.054(4) 0.019(3) 0.029(3) 0.003(3) 0.000(3) -0.010(3)
C6 0.043(4) 0.019(3) 0.022(3) -0.003(3) 0.003(3) -0.010(3)
C7 0.028(3) 0.021(3) 0.015(3) -0.006(2) 0.003(2) 0.000(3)
C8 0.019(3) 0.028(3) 0.016(3) -0.007(2) -0.003(2) 0.001(2)
C9 0.033(3) 0.015(3) 0.015(3) -0.002(2) 0.006(2) 0.000(2)
C10 0.032(4) 0.038(4) 0.032(4) 0.000(3) 0.015(3) -0.009(3)
C11 0.034(3) 0.022(3) 0.025(3) -0.003(3) 0.011(3) -0.004(3)
C12 0.019(3) 0.023(3) 0.017(3) -0.001(2) 0.003(2) 0.001(2)
C13 0.025(3) 0.017(3) 0.014(3) 0.002(2) 0.006(2) 0.002(2)
C14 0.028(3) 0.022(3) 0.023(3) -0.001(3) 0.009(3) -0.002(3)
C15 0.033(4) 0.028(4) 0.026(3) 0.002(3) 0.003(3) 0.000(3)
C16 0.037(3) 0.021(3) 0.027(3) -0.008(3) 0.003(3) 0.002(3)
C17 0.059(4) 0.045(5) 0.047(4) -0.012(3) 0.022(3) -0.007(4)
C18 0.079(5) 0.033(4) 0.055(5) -0.023(4) 0.016(4) -0.016(4)
C19 0.057(4) 0.022(4) 0.054(5) -0.009(3) -0.003(4) -0.011(3)
C20 0.064(5) 0.027(4) 0.044(4) 0.003(3) -0.003(3) -0.017(3)
C21 0.053(4) 0.027(4) 0.033(3) -0.001(3) 0.010(3) -0.008(3)
C22 0.033(3) 0.023(3) 0.028(3) -0.004(2) 0.002(3) -0.001(3)
C23 0.019(3) 0.025(3) 0.021(3) -0.003(3) 0.004(2) -0.004(2)
C24 0.033(3) 0.027(3) 0.029(3) -0.004(3) 0.005(3) 0.011(3)
C25 0.055(4) 0.038(4) 0.024(3) -0.002(3) 0.003(3) 0.017(3)
C26 0.070(5) 0.045(5) 0.037(4) -0.011(3) 0.006(3) 0.021(4)
C27 0.071(5) 0.028(4) 0.056(5) -0.014(4) -0.003(4) 0.017(3)
C28 0.084(5) 0.031(4) 0.036(4) -0.003(3) 0.004(4) 0.004(4)
C29 0.051(4) 0.033(4) 0.031(4) 0.000(3) 0.002(3) 0.009(3)
Br3 0.0936(6) 0.0254(4) 0.1105(9) 0.0151(5) -0.0181(5) 0.0093(5)
Br4 0.1782(11) 0.0262(4) 0.0649(6) 0.0115(4) 0.0062(6) -0.0180(5)
O6 0.030(2) 0.023(2) 0.033(2) 0.0056(18) 0.0141(18) 0.0027(18)
O7 0.035(2) 0.024(2) 0.018(2) 0.0074(16) 0.0062(16) 0.0038(17)
O8 0.035(2) 0.024(2) 0.022(2) -0.0011(18) 0.0100(18) -0.0024(17)
O9 0.047(2) 0.014(2) 0.030(2) 0.0069(17) 0.0150(18) 0.0095(17)
O10 0.059(3) 0.033(2) 0.031(2) 0.002(2) 0.020(2) 0.008(2)
N2 0.020(3) 0.024(3) 0.026(3) 0.001(2) 0.012(2) 0.004(2)
C30 0.019(3) 0.027(3) 0.020(3) 0.003(2) 0.006(2) -0.004(2)
C31 0.028(3) 0.016(3) 0.021(3) 0.000(2) 0.005(2) 0.004(2)
C32 0.026(3) 0.029(4) 0.031(3) 0.003(3) 0.001(3) -0.004(3)
C33 0.035(4) 0.026(3) 0.041(4) 0.003(3) -0.009(3) -0.007(3)
C34 0.054(4) 0.023(3) 0.030(4) -0.004(3) -0.007(3) 0.001(3)
C35 0.035(4) 0.030(4) 0.029(3) -0.003(3) 0.002(3) 0.013(3)
C36 0.033(3) 0.019(3) 0.021(3) 0.005(2) 0.001(3) 0.003(3)
C37 0.025(3) 0.020(3) 0.020(3) -0.005(2) 0.005(2) -0.001(2)
C38 0.030(3) 0.015(3) 0.022(3) 0.003(2) 0.006(3) 0.003(2)
C39 0.038(4) 0.035(4) 0.037(4) 0.003(3) 0.017(3) 0.008(3)
C40 0.041(4) 0.023(3) 0.030(3) 0.001(3) 0.001(3) 0.001(3)
C41 0.024(3) 0.023(3) 0.018(3) -0.001(2) 0.003(2) 0.002(2)
C42 0.030(3) 0.021(3) 0.018(3) 0.001(2) 0.006(2) -0.010(2)
C43 0.034(3) 0.024(3) 0.023(3) 0.001(3) 0.010(3) 0.009(3)
C44 0.036(3) 0.025(3) 0.019(3) 0.005(3) 0.005(3) -0.003(3)
C45 0.044(4) 0.022(3) 0.028(3) 0.006(3) 0.002(3) -0.001(3)
C46 0.071(5) 0.027(4) 0.045(4) 0.016(3) 0.017(3) 0.004(3)
C47 0.090(6) 0.040(4) 0.055(5) 0.025(4) 0.018(4) 0.007(4)
C48 0.063(5) 0.018(3) 0.068(5) 0.005(4) -0.029(4) 0.001(3)
C49 0.051(4) 0.037(4) 0.056(4) -0.005(4) 0.007(3) 0.002(3)
C50 0.057(4) 0.023(4) 0.036(4) 0.006(3) 0.010(3) 0.007(3)
C51 0.024(3) 0.037(4) 0.030(3) 0.005(3) -0.002(3) 0.007(3)
C52 0.020(3) 0.029(3) 0.025(3) 0.005(3) 0.008(2) 0.002(3)
C53 0.035(3) 0.027(3) 0.021(3) 0.004(3) 0.001(3) 0.003(3)
C54 0.047(4) 0.031(4) 0.022(3) 0.003(3) 0.000(3) -0.006(3)
C55 0.076(5) 0.032(4) 0.034(4) 0.010(3) -0.003(3) -0.017(3)
C56 0.085(5) 0.018(3) 0.050(5) 0.004(3) -0.007(4) -0.012(3)
C57 0.100(6) 0.028(4) 0.031(4) 0.005(3) -0.003(4) 0.004(4)
C58 0.063(4) 0.034(4) 0.028(4) 0.000(3) 0.013(3) 0.000(3)

loop_
_atom_type_symbol
_atom_type_description
_atom_type_scat_dispersion_real
_atom_type_scat_dispersion_imag
_atom_type_scat_source
C C 0.0033 0.0016 'International Tables Vol C Tables 4.2.6.8 and 6.1.1.4'
H H 0.0000 0.0000 'International Tables Vol C Tables 4.2.6.8 and 6.1.1.4'
N N 0.0061 0.0033 'International Tables Vol C Tables 4.2.6.8 and 6.1.1.4'
O O 0.0106 0.0060 'International Tables Vol C Tables 4.2.6.8 and 6.1.1.4'
Br Br -0.2901 2.4595 'International Tables Vol C Tables 4.2.6.8 and 6.1.1.4'

loop_
_geom_angle_atom_site_label_1
_geom_angle_atom_site_label_2
_geom_angle_atom_site_label_3
_geom_angle
C15 O2 C14 116.2(4)
C23 O4 C9 118.5(4)
C7 N1 C10 117.2(4)
C7 N1 C8 120.8(4)
C10 N1 C8 120.9(4)
O1 C1 C2 113.5(4)
O1 C1 C9 113.0(4)
C2 C1 C9 107.2(4)
O1 C1 C12 109.2(4)
C2 C1 C12 111.2(4)
C9 C1 C12 102.1(4)
C3 C2 C7 119.3(5)
C3 C2 C1 122.2(5)
C7 C2 C1 118.6(5)
C2 C3 C4 121.5(5)
C5 C4 C3 120.3(5)
C4 C5 C6 118.7(5)
C7 C6 C5 121.8(5)
N1 C7 C6 122.3(5)
N1 C7 C2 119.1(4)
C6 C7 C2 118.5(5)
N1 C8 C22 112.2(4)
N1 C8 C9 107.9(4)
C22 C8 C9 110.6(4)
N1 C8 C13 113.3(4)
C22 C8 C13 112.9(4)
C9 C8 C13 99.1(4)
O4 C9 C1 111.6(4)
O4 C9 C8 112.6(4)
C1 C9 C8 101.9(4)
C11 C12 C1 114.4(4)
C11 C12 C13 111.3(4)
C1 C12 C13 103.8(4)
C14 C13 C8 112.9(4)
C14 C13 C12 113.2(4)
C8 C13 C12 106.3(4)
O2 C14 C13 105.5(4)
O3 C15 O2 123.6(5)
O3 C15 C16 123.2(5)
O2 C15 C16 113.3(5)
C21 C16 C17 118.4(5)
C21 C16 C15 123.0(5)
C17 C16 C15 118.6(5)
C18 C17 C16 121.7(6)
C19 C18 C17 117.6(6)
C20 C19 C18 122.6(6)
C20 C19 Br1 119.2(5)
C18 C19 Br1 118.2(5)
C19 C20 C21 119.2(6)
C20 C21 C16 120.4(5)
O5 C23 O4 123.4(5)
O5 C23 C24 124.2(5)
O4 C23 C24 112.4(4)
C25 C24 C29 118.3(5)
C25 C24 C23 118.6(5)
C29 C24 C23 123.0(5)
C26 C25 C24 120.1(6)
C27 C26 C25 119.3(6)
C26 C27 C28 122.5(6)
C26 C27 Br2 119.0(5)
C28 C27 Br2 118.5(5)
C29 C28 C27 118.6(6)
C28 C29 C24 121.2(6)
C52 O7 C38 117.2(4)
C44 O9 C43 116.1(4)
C36 N2 C37 120.7(4)
C36 N2 C39 118.0(4)
C37 N2 C39 120.6(4)
O6 C30 C31 111.5(4)
O6 C30 C38 113.0(4)
C31 C30 C38 108.4(4)
O6 C30 C41 109.4(4)
C31 C30 C41 111.9(4)
C38 C30 C41 102.3(4)
C32 C31 C36 118.8(5)
C32 C31 C30 123.6(5)
C36 C31 C30 117.6(5)
C33 C32 C31 121.2(5)
C32 C33 C34 120.8(5)
C33 C34 C35 119.7(5)
C36 C35 C34 120.5(5)
N2 C36 C35 121.8(5)
N2 C36 C31 119.3(4)
C35 C36 C31 118.9(5)
N2 C37 C51 112.9(4)
N2 C37 C38 108.9(4)
C51 C37 C38 110.4(4)
N2 C37 C42 112.0(4)
C51 C37 C42 113.1(4)
C38 C37 C42 98.6(4)
O7 C38 C30 112.0(4)
O7 C38 C37 110.5(4)
C30 C38 C37 101.2(4)
C40 C41 C30 114.3(4)
C40 C41 C42 112.6(4)
C30 C41 C42 103.6(4)
C43 C42 C41 114.3(4)
C43 C42 C37 112.7(4)
C41 C42 C37 106.7(4)
O9 C43 C42 105.8(4)
O10 C44 O9 123.8(5)
O10 C44 C45 123.7(5)
O9 C44 C45 112.5(5)
C50 C45 C46 119.1(5)
C50 C45 C44 123.3(5)
C46 C45 C44 117.6(5)
C47 C46 C45 121.3(6)
C46 C47 C48 118.3(6)
C49 C48 C47 122.2(6)
C49 C48 Br3 119.0(6)
C47 C48 Br3 118.8(5)
C48 C49 C50 118.0(6)
C45 C50 C49 121.1(5)
O8 C52 O7 124.1(5)
O8 C52 C53 124.9(5)
O7 C52 C53 111.0(5)
C58 C53 C54 119.5(5)
C58 C53 C52 122.6(5)
C54 C53 C52 117.8(5)
C55 C54 C53 120.3(5)
C56 C55 C54 118.9(5)
C55 C56 C57 122.0(6)
C55 C56 Br4 119.6(5)
C57 C56 Br4 118.4(5)
C56 C57 C58 119.5(6)
C53 C58 C57 119.8(5)

loop_
_geom_bond_atom_site_label_1
_geom_bond_atom_site_label_2
_geom_bond_distance
Br1 C19 1.893(6)
Br2 C27 1.913(6)
O1 C1 1.421(5)
O2 C15 1.322(6)
O2 C14 1.461(6)
O3 C15 1.213(6)
O4 C23 1.339(6)
O4 C9 1.435(6)
O5 C23 1.206(6)
N1 C7 1.381(6)
N1 C10 1.457(6)
N1 C8 1.452(6)
C1 C2 1.496(7)
C1 C9 1.518(7)
C1 C12 1.543(7)
C2 C3 1.380(7)
C2 C7 1.411(7)
C3 C4 1.378(7)
C4 C5 1.382(8)
C5 C6 1.396(8)
C6 C7 1.387(7)
C8 C22 1.530(7)
C8 C9 1.535(7)
C8 C13 1.540(7)
C11 C12 1.522(7)
C12 C13 1.566(7)
C13 C14 1.504(6)
C15 C16 1.467(7)
C16 C21 1.387(7)
C16 C17 1.395(7)
C17 C18 1.372(8)
C18 C19 1.377(8)
C19 C20 1.364(8)
C20 C21 1.377(8)
C23 C24 1.457(7)
C24 C25 1.391(7)
C24 C29 1.393(8)
C25 C26 1.372(8)
C26 C27 1.354(9)
C27 C28 1.361(8)
C28 C29 1.358(8)
Br3 C48 1.900(6)
Br4 C56 1.899(6)
O6 C30 1.430(6)
O7 C52 1.348(6)
O7 C38 1.438(5)
O8 C52 1.197(6)
O9 C44 1.331(6)
O9 C43 1.464(6)
O10 C44 1.200(6)
N2 C36 1.380(6)
N2 C37 1.453(6)
N2 C39 1.461(6)
C30 C31 1.499(7)
C30 C38 1.513(7)
C30 C41 1.535(7)
C31 C32 1.388(7)
C31 C36 1.422(7)
C32 C33 1.358(7)
C33 C34 1.372(7)
C34 C35 1.394(8)
C35 C36 1.386(7)
C37 C51 1.531(7)
C37 C38 1.539(7)
C37 C42 1.553(7)
C40 C41 1.514(7)
C41 C42 1.548(7)
C42 C43 1.494(6)
C44 C45 1.470(7)
C45 C50 1.381(7)
C45 C46 1.381(7)
C46 C47 1.360(8)
C47 C48 1.390(9)
C48 C49 1.369(9)
C49 C50 1.381(8)
C52 C53 1.479(7)
C53 C58 1.365(7)
C53 C54 1.397(7)
C54 C55 1.373(7)
C55 C56 1.356(8)
C56 C57 1.362(8)
C57 C58 1.386(8)
